data_4335687
loop_
_publ_author_name
'Brian M. Barry'
'Diane A. Dickie'
'Luke J. Murphy'
'Jason A. C. Clyburne'
'Richard A. Kemp'

_publ_section_title
;
 NH/PH Isomerization and a Lewis Pair for Carbon Dioxide Capture
;
_journal_name_full 'Inorganic Chemistry'
_journal_page_first 8312
_journal_page_last 8314
_journal_paper_doi 10.1021/ic401498r
_journal_volume 52
_journal_year 2013
_chemical_formula_sum 'C31 H29 B F15 N O2 P2'
_chemical_formula_weight 805.30
_space_group_IT_number 2
_symmetry_cell_setting triclinic
_symmetry_space_group_name_Hall '-P 1'
_symmetry_space_group_name_H-M 'P -1'
_atom_sites_solution_hydrogens geom
_atom_sites_solution_primary direct
_atom_sites_solution_secondary difmap
_audit_creation_method SHELXL-97
_cell_angle_alpha 86.354(3)
_cell_angle_beta 78.409(3)
_cell_angle_gamma 71.513(3)
_cell_formula_units_Z 2
_cell_length_a 11.0942(6)
_cell_length_b 11.7853(6)
_cell_length_c 14.1266(8)
_cell_measurement_reflns_used 3432
_cell_measurement_temperature 171(2)
_cell_measurement_theta_max 26.90
_cell_measurement_theta_min 2.94
_cell_volume 1715.99(16)
_computing_cell_refinement 'Bruker SAINT'
_computing_data_collection 'Bruker APEX2'
_computing_data_reduction 'Bruker SAINT'
_computing_molecular_graphics 'Bruker SHELXTL'
_computing_publication_material 'Bruker SHELXTL'
_computing_structure_refinement 'SHELXL-97 (Sheldrick, 2008)'
_computing_structure_solution 'SHELXS-97 (Sheldrick, 2008)'
_diffrn_ambient_temperature 171(2)
_diffrn_measured_fraction_theta_full 0.994
_diffrn_measured_fraction_theta_max 0.994
_diffrn_measurement_device_type 'Bruker APEX-II CCD'
_diffrn_measurement_method '\f and \w scans'
_diffrn_radiation_monochromator graphite
_diffrn_radiation_source 'fine-focus sealed tube'
_diffrn_radiation_type MoK\a
_diffrn_radiation_wavelength 0.71073
_diffrn_reflns_av_R_equivalents 0.0319
_diffrn_reflns_av_sigmaI/netI 0.0531
_diffrn_reflns_limit_h_max 13
_diffrn_reflns_limit_h_min -13
_diffrn_reflns_limit_k_max 14
_diffrn_reflns_limit_k_min -14
_diffrn_reflns_limit_l_max 17
_diffrn_reflns_limit_l_min -17
_diffrn_reflns_number 15141
_diffrn_reflns_theta_full 26.37
_diffrn_reflns_theta_max 26.37
_diffrn_reflns_theta_min 2.68
_exptl_absorpt_coefficient_mu 0.240
_exptl_absorpt_correction_T_max 0.9576
_exptl_absorpt_correction_T_min 0.8925
_exptl_absorpt_correction_type multi-scan
_exptl_absorpt_process_details 'Bruker, SADABS'
_exptl_crystal_colour colourless
_exptl_crystal_density_diffrn 1.559
_exptl_crystal_description rod
_exptl_crystal_F_000 816
_exptl_crystal_size_max 0.49
_exptl_crystal_size_mid 0.28
_exptl_crystal_size_min 0.18
_refine_diff_density_max 0.908
_refine_diff_density_min -0.564
_refine_diff_density_rms 0.061
_refine_ls_extinction_method none
_refine_ls_goodness_of_fit_ref 1.021
_refine_ls_hydrogen_treatment constr
_refine_ls_matrix_type full
_refine_ls_number_parameters 477
_refine_ls_number_reflns 6983
_refine_ls_number_restraints 0
_refine_ls_restrained_S_all 1.021
_refine_ls_R_factor_all 0.0800
_refine_ls_R_factor_gt 0.0486
_refine_ls_shift/su_max 0.000
_refine_ls_shift/su_mean 0.000
_refine_ls_structure_factor_coef Fsqd
_refine_ls_weighting_details 'calc w=1/[\s^2^(Fo^2^)+(0.0511P)^2^+1.2602P] where P=(Fo^2^+2Fc^2^)/3'
_refine_ls_weighting_scheme calc
_refine_ls_wR_factor_gt 0.1099
_refine_ls_wR_factor_ref 0.1265
_reflns_number_gt 4793
_reflns_number_total 6983
_reflns_threshold_expression >2sigma(I)
_cod_data_source_file ic401498r_si_002_2.cif
_cod_data_source_block 4
_cod_depositor_comments
;
The following automatic conversions were performed:

data name '_iucr_refine_instruction_details' was replaced with
'_iucr_refine_instructions_details' as specified in the replacement
file 'data/replacement-values/replacement_tags.lst'.

Automatic conversion script
Id: cif_correct_tags 9268 2022-04-12 08:56:07Z antanas 
;
_cod_database_code 4335687

loop_
_symmetry_equiv_pos_as_xyz
'x, y, z'
'-x, -y, -z'

loop_
_atom_site_label
_atom_site_type_symbol
_atom_site_fract_x
_atom_site_fract_y
_atom_site_fract_z
_atom_site_U_iso_or_equiv
_atom_site_adp_type
_atom_site_occupancy
_atom_site_symmetry_multiplicity
_atom_site_calc_flag
_atom_site_refinement_flags
P1 P 0.69773(7) 0.87282(7) 0.63412(5) 0.02763(18) Uani 1 1 d .
P2 P 0.80168(7) 0.67746(7) 0.77049(5) 0.02781(18) Uani 1 1 d .
H2 H 0.7130 0.6739 0.7995 0.033 Uiso 1 1 calc R
N1 N 0.7916(2) 0.7635(2) 0.68041(17) 0.0337(6) Uani 1 1 d .
O1 O 0.49178(17) 0.84309(15) 0.75612(13) 0.0240(4) Uani 1 1 d .
O2 O 0.4502(2) 0.91838(19) 0.61040(15) 0.0382(5) Uani 1 1 d .
B1 B 0.3566(3) 0.8313(3) 0.7962(2) 0.0249(7) Uani 1 1 d .
C1 C 0.6975(3) 1.0162(3) 0.6723(2) 0.0361(7) Uani 1 1 d .
H1 H 0.6458 1.0287 0.7396 0.043 Uiso 1 1 calc R
C2 C 0.8324(3) 1.0209(3) 0.6786(3) 0.0543(10) Uani 1 1 d .
H2A H 0.8831 1.0212 0.6133 0.082 Uiso 1 1 calc R
H2B H 0.8765 0.9508 0.7139 0.082 Uiso 1 1 calc R
H2C H 0.8237 1.0939 0.7126 0.082 Uiso 1 1 calc R
C3 C 0.6277(3) 1.1201(3) 0.6120(3) 0.0452(8) Uani 1 1 d .
H3A H 0.6178 1.1963 0.6418 0.068 Uiso 1 1 calc R
H3B H 0.5421 1.1146 0.6095 0.068 Uiso 1 1 calc R
H3C H 0.6786 1.1159 0.5464 0.068 Uiso 1 1 calc R
C4 C 0.7316(3) 0.8595(3) 0.5041(2) 0.0330(7) Uani 1 1 d .
H4 H 0.6697 0.9299 0.4778 0.040 Uiso 1 1 calc R
C5 C 0.8687(3) 0.8598(4) 0.4600(2) 0.0535(10) Uani 1 1 d .
H5A H 0.9312 0.7911 0.4844 0.080 Uiso 1 1 calc R
H5B H 0.8807 0.9340 0.4778 0.080 Uiso 1 1 calc R
H5C H 0.8822 0.8546 0.3895 0.080 Uiso 1 1 calc R
C6 C 0.7099(4) 0.7457(3) 0.4739(3) 0.0500(9) Uani 1 1 d .
H6A H 0.7190 0.7446 0.4035 0.075 Uiso 1 1 calc R
H6B H 0.6227 0.7448 0.5044 0.075 Uiso 1 1 calc R
H6C H 0.7741 0.6752 0.4945 0.075 Uiso 1 1 calc R
C7 C 0.9033(3) 0.5284(3) 0.7318(2) 0.0361(7) Uani 1 1 d .
H7 H 0.9125 0.4773 0.7908 0.043 Uiso 1 1 calc R
C8 C 1.0384(3) 0.5307(3) 0.6824(3) 0.0545(10) Uani 1 1 d .
H8A H 1.0934 0.4493 0.6637 0.082 Uiso 1 1 calc R
H8B H 1.0763 0.5630 0.7272 0.082 Uiso 1 1 calc R
H8C H 1.0320 0.5814 0.6247 0.082 Uiso 1 1 calc R
C9 C 0.8409(4) 0.4745(3) 0.6676(3) 0.0559(10) Uani 1 1 d .
H9A H 0.8348 0.5207 0.6076 0.084 Uiso 1 1 calc R
H9B H 0.7539 0.4766 0.7014 0.084 Uiso 1 1 calc R
H9C H 0.8936 0.3914 0.6524 0.084 Uiso 1 1 calc R
C10 C 0.8661(3) 0.7268(3) 0.8628(2) 0.0378(7) Uani 1 1 d .
H10 H 0.9430 0.7505 0.8297 0.045 Uiso 1 1 calc R
C11 C 0.9115(5) 0.6279(4) 0.9354(3) 0.0690(13) Uani 1 1 d .
H11A H 0.9424 0.6597 0.9850 0.104 Uiso 1 1 calc R
H11B H 0.9821 0.5615 0.9016 0.104 Uiso 1 1 calc R
H11C H 0.8392 0.5991 0.9659 0.104 Uiso 1 1 calc R
C12 C 0.7664(4) 0.8376(3) 0.9146(2) 0.0501(9) Uani 1 1 d .
H12A H 0.6941 0.8150 0.9540 0.075 Uiso 1 1 calc R
H12B H 0.7340 0.8974 0.8667 0.075 Uiso 1 1 calc R
H12C H 0.8072 0.8712 0.9564 0.075 Uiso 1 1 calc R
C13 C 0.3683(2) 0.7738(2) 0.90396(19) 0.0245(6) Uani 1 1 d .
C14 C 0.3333(3) 0.6755(2) 0.9442(2) 0.0295(6) Uani 1 1 d .
C15 C 0.3470(3) 0.6340(3) 1.0367(2) 0.0348(7) Uani 1 1 d .
C16 C 0.3931(3) 0.6926(3) 1.0941(2) 0.0397(8) Uani 1 1 d .
C17 C 0.4275(3) 0.7916(3) 1.0587(2) 0.0351(7) Uani 1 1 d .
C18 C 0.4133(3) 0.8302(2) 0.9667(2) 0.0278(6) Uani 1 1 d .
C19 C 0.3355(3) 0.7440(2) 0.7193(2) 0.0260(6) Uani 1 1 d .
C20 C 0.2479(3) 0.7754(3) 0.6572(2) 0.0293(6) Uani 1 1 d .
C21 C 0.2420(3) 0.6994(3) 0.5894(2) 0.0364(7) Uani 1 1 d .
C22 C 0.3245(3) 0.5849(3) 0.5812(2) 0.0393(8) Uani 1 1 d .
C23 C 0.4146(3) 0.5481(3) 0.6402(2) 0.0379(7) Uani 1 1 d .
C24 C 0.4196(3) 0.6272(3) 0.7053(2) 0.0302(6) Uani 1 1 d .
C25 C 0.2442(3) 0.9626(2) 0.81372(19) 0.0248(6) Uani 1 1 d .
C26 C 0.1176(3) 0.9659(2) 0.8532(2) 0.0288(6) Uani 1 1 d .
C27 C 0.0159(3) 1.0691(3) 0.8756(2) 0.0325(7) Uani 1 1 d .
C28 C 0.0386(3) 1.1778(3) 0.8588(2) 0.0348(7) Uani 1 1 d .
C29 C 0.1615(3) 1.1801(2) 0.8211(2) 0.0313(7) Uani 1 1 d .
C30 C 0.2605(3) 1.0744(2) 0.7998(2) 0.0275(6) Uani 1 1 d .
C31 C 0.5225(3) 0.8804(2) 0.6673(2) 0.0292(6) Uani 1 1 d .
F1 F 0.28171(17) 0.61451(15) 0.89442(13) 0.0414(4) Uani 1 1 d .
F2 F 0.31216(19) 0.53682(16) 1.07085(14) 0.0507(5) Uani 1 1 d .
F3 F 0.4037(2) 0.65587(19) 1.18496(14) 0.0632(6) Uani 1 1 d .
F4 F 0.4714(2) 0.85131(18) 1.11496(13) 0.0534(5) Uani 1 1 d .
F5 F 0.44440(17) 0.93068(14) 0.93761(12) 0.0344(4) Uani 1 1 d .
F6 F 0.16243(16) 0.88716(15) 0.65920(13) 0.0396(4) Uani 1 1 d .
F7 F 0.15413(19) 0.73740(18) 0.53080(14) 0.0517(5) Uani 1 1 d .
F8 F 0.3176(2) 0.50903(18) 0.51691(15) 0.0587(6) Uani 1 1 d .
F9 F 0.4959(2) 0.43511(16) 0.63305(15) 0.0553(5) Uani 1 1 d .
F10 F 0.51253(16) 0.58729(14) 0.75885(13) 0.0395(4) Uani 1 1 d .
F11 F 0.09022(15) 0.86142(14) 0.87125(13) 0.0382(4) Uani 1 1 d .
F12 F -0.10445(16) 1.06547(16) 0.91338(14) 0.0467(5) Uani 1 1 d .
F13 F -0.05944(18) 1.28038(15) 0.87995(15) 0.0502(5) Uani 1 1 d .
F14 F 0.18393(18) 1.28635(14) 0.80572(14) 0.0480(5) Uani 1 1 d .
F15 F 0.37827(16) 1.08697(14) 0.76455(13) 0.0378(4) Uani 1 1 d .

loop_
_atom_site_aniso_label
_atom_site_aniso_U_11
_atom_site_aniso_U_22
_atom_site_aniso_U_33
_atom_site_aniso_U_23
_atom_site_aniso_U_13
_atom_site_aniso_U_12
P1 0.0271(4) 0.0268(4) 0.0245(4) 0.0051(3) -0.0051(3) -0.0029(3)
P2 0.0248(4) 0.0294(4) 0.0277(4) 0.0063(3) -0.0073(3) -0.0062(3)
N1 0.0295(13) 0.0339(14) 0.0312(14) 0.0085(11) -0.0066(10) -0.0021(11)
O1 0.0232(10) 0.0239(10) 0.0242(10) 0.0036(8) -0.0057(8) -0.0063(8)
O2 0.0369(12) 0.0428(13) 0.0362(12) 0.0102(10) -0.0154(10) -0.0112(10)
B1 0.0213(16) 0.0258(16) 0.0278(17) 0.0023(13) -0.0044(13) -0.0083(13)
C1 0.0406(18) 0.0338(17) 0.0358(17) 0.0017(13) -0.0106(14) -0.0124(14)
C2 0.046(2) 0.052(2) 0.075(3) 0.0085(19) -0.0162(19) -0.0268(18)
C3 0.055(2) 0.0272(17) 0.049(2) 0.0065(14) -0.0126(17) -0.0064(15)
C4 0.0362(17) 0.0321(16) 0.0273(15) 0.0058(12) -0.0108(13) -0.0043(13)
C5 0.045(2) 0.068(2) 0.0350(19) 0.0085(17) 0.0016(15) -0.0081(18)
C6 0.059(2) 0.047(2) 0.041(2) -0.0068(16) -0.0155(17) -0.0084(17)
C7 0.0365(17) 0.0297(16) 0.0357(17) 0.0086(13) -0.0062(14) -0.0037(13)
C8 0.038(2) 0.044(2) 0.066(3) 0.0100(18) 0.0019(17) -0.0001(16)
C9 0.065(3) 0.042(2) 0.056(2) -0.0092(17) -0.0125(19) -0.0089(18)
C10 0.0396(18) 0.0395(18) 0.0384(18) 0.0052(14) -0.0170(14) -0.0130(14)
C11 0.101(3) 0.058(2) 0.056(3) 0.012(2) -0.052(2) -0.015(2)
C12 0.061(2) 0.052(2) 0.038(2) -0.0053(16) -0.0159(17) -0.0135(18)
C13 0.0201(14) 0.0229(14) 0.0270(15) 0.0000(11) -0.0023(11) -0.0032(11)
C14 0.0264(15) 0.0270(15) 0.0333(16) -0.0001(12) -0.0034(12) -0.0075(12)
C15 0.0375(17) 0.0259(15) 0.0359(17) 0.0084(13) -0.0002(13) -0.0083(13)
C16 0.049(2) 0.0388(18) 0.0259(16) 0.0085(14) -0.0058(14) -0.0086(15)
C17 0.0391(18) 0.0375(17) 0.0279(16) -0.0034(13) -0.0091(13) -0.0086(14)
C18 0.0259(15) 0.0255(15) 0.0289(15) 0.0030(12) -0.0028(12) -0.0059(12)
C19 0.0226(14) 0.0271(15) 0.0292(15) 0.0012(12) -0.0040(11) -0.0100(12)
C20 0.0273(15) 0.0305(16) 0.0332(16) 0.0033(12) -0.0083(12) -0.0123(12)
C21 0.0385(18) 0.0474(19) 0.0340(17) 0.0071(14) -0.0144(14) -0.0251(15)
C22 0.051(2) 0.0422(19) 0.0338(18) -0.0096(14) -0.0063(15) -0.0268(16)
C23 0.0434(19) 0.0289(16) 0.0397(18) -0.0042(14) -0.0027(15) -0.0111(14)
C24 0.0308(16) 0.0298(16) 0.0307(16) 0.0001(12) -0.0074(12) -0.0095(13)
C25 0.0231(14) 0.0262(14) 0.0238(14) 0.0013(11) -0.0068(11) -0.0048(11)
C26 0.0302(16) 0.0262(15) 0.0303(16) 0.0026(12) -0.0071(12) -0.0090(12)
C27 0.0226(15) 0.0394(17) 0.0312(16) 0.0026(13) -0.0027(12) -0.0057(13)
C28 0.0316(17) 0.0280(16) 0.0335(17) 0.0000(13) -0.0060(13) 0.0060(13)
C29 0.0380(17) 0.0242(15) 0.0298(16) 0.0047(12) -0.0070(13) -0.0078(13)
C30 0.0260(15) 0.0302(15) 0.0259(15) 0.0027(12) -0.0040(11) -0.0093(12)
C31 0.0332(16) 0.0242(14) 0.0305(16) 0.0016(12) -0.0096(13) -0.0077(12)
F1 0.0493(11) 0.0373(10) 0.0466(11) 0.0055(8) -0.0103(9) -0.0261(9)
F2 0.0634(13) 0.0380(11) 0.0500(12) 0.0171(9) -0.0033(10) -0.0226(9)
F3 0.0978(18) 0.0615(14) 0.0327(11) 0.0211(10) -0.0212(11) -0.0266(12)
F4 0.0799(15) 0.0586(13) 0.0322(10) 0.0025(9) -0.0233(10) -0.0292(11)
F5 0.0466(11) 0.0314(9) 0.0319(9) 0.0033(7) -0.0124(8) -0.0189(8)
F6 0.0367(10) 0.0376(10) 0.0452(11) 0.0024(8) -0.0214(8) -0.0049(8)
F7 0.0571(13) 0.0665(13) 0.0472(12) 0.0046(10) -0.0307(10) -0.0289(10)
F8 0.0820(16) 0.0577(13) 0.0497(13) -0.0166(10) -0.0152(11) -0.0358(12)
F9 0.0706(14) 0.0279(10) 0.0604(13) -0.0121(9) -0.0110(11) -0.0043(9)
F10 0.0363(10) 0.0293(9) 0.0483(11) -0.0024(8) -0.0161(8) 0.0013(7)
F11 0.0281(9) 0.0313(9) 0.0556(12) 0.0024(8) -0.0036(8) -0.0130(7)
F12 0.0242(9) 0.0486(11) 0.0585(12) 0.0015(9) 0.0009(8) -0.0048(8)
F13 0.0409(11) 0.0305(10) 0.0619(13) 0.0003(9) -0.0013(9) 0.0076(8)
F14 0.0549(12) 0.0222(9) 0.0601(13) 0.0053(8) -0.0022(9) -0.0092(8)
F15 0.0325(10) 0.0282(9) 0.0510(11) 0.0017(8) 0.0000(8) -0.0123(7)

loop_
_atom_type_symbol
_atom_type_description
_atom_type_scat_dispersion_real
_atom_type_scat_dispersion_imag
_atom_type_scat_source
C C 0.0033 0.0016 'International Tables Vol C Tables 4.2.6.8 and 6.1.1.4'
H H 0.0000 0.0000 'International Tables Vol C Tables 4.2.6.8 and 6.1.1.4'
N N 0.0061 0.0033 'International Tables Vol C Tables 4.2.6.8 and 6.1.1.4'
O O 0.0106 0.0060 'International Tables Vol C Tables 4.2.6.8 and 6.1.1.4'
B B 0.0013 0.0007 'International Tables Vol C Tables 4.2.6.8 and 6.1.1.4'
F F 0.0171 0.0103 'International Tables Vol C Tables 4.2.6.8 and 6.1.1.4'
P P 0.1023 0.0942 'International Tables Vol C Tables 4.2.6.8 and 6.1.1.4'

loop_
_geom_angle_atom_site_label_1
_geom_angle_atom_site_label_2
_geom_angle_atom_site_label_3
_geom_angle
N1 P1 C1 113.35(14)
N1 P1 C4 110.64(13)
C1 P1 C4 111.93(14)
N1 P1 C31 113.92(13)
C1 P1 C31 103.47(14)
C4 P1 C31 102.91(13)
N1 P2 C7 109.61(14)
N1 P2 C10 112.99(14)
C7 P2 C10 109.00(14)
P2 N1 P1 143.98(17)
C31 O1 B1 121.6(2)
O1 B1 C13 103.7(2)
O1 B1 C19 104.9(2)
C13 B1 C19 114.9(2)
O1 B1 C25 112.0(2)
C13 B1 C25 105.9(2)
C19 B1 C25 115.0(2)
C2 C1 C3 111.5(3)
C2 C1 P1 113.7(2)
C3 C1 P1 112.6(2)
C5 C4 C6 110.0(3)
C5 C4 P1 112.1(2)
C6 C4 P1 110.6(2)
C9 C7 C8 112.2(3)
C9 C7 P2 110.9(2)
C8 C7 P2 110.2(2)
C12 C10 C11 110.8(3)
C12 C10 P2 110.4(2)
C11 C10 P2 112.6(2)
C14 C13 C18 113.7(2)
C14 C13 B1 127.8(2)
C18 C13 B1 118.3(2)
F1 C14 C15 115.6(2)
F1 C14 C13 121.1(2)
C15 C14 C13 123.3(3)
F2 C15 C16 119.9(3)
F2 C15 C14 120.1(3)
C16 C15 C14 120.0(3)
F3 C16 C15 120.9(3)
F3 C16 C17 119.7(3)
C15 C16 C17 119.3(3)
F4 C17 C18 120.7(3)
F4 C17 C16 120.0(3)
C18 C17 C16 119.4(3)
F5 C18 C17 116.3(3)
F5 C18 C13 119.5(2)
C17 C18 C13 124.2(3)
C20 C19 C24 113.2(3)
C20 C19 B1 127.2(2)
C24 C19 B1 119.4(2)
F6 C20 C21 115.4(2)
F6 C20 C19 120.6(3)
C21 C20 C19 124.0(3)
F7 C21 C22 119.6(3)
F7 C21 C20 120.3(3)
C22 C21 C20 120.1(3)
F8 C22 C21 120.6(3)
F8 C22 C23 120.3(3)
C21 C22 C23 119.0(3)
F9 C23 C24 121.3(3)
F9 C23 C22 119.5(3)
C24 C23 C22 119.3(3)
F10 C24 C23 116.6(3)
F10 C24 C19 119.0(2)
C23 C24 C19 124.5(3)
C30 C25 C26 113.7(2)
C30 C25 B1 127.7(2)
C26 C25 B1 118.4(2)
F11 C26 C27 116.5(3)
F11 C26 C25 119.0(2)
C27 C26 C25 124.4(3)
F12 C27 C26 121.2(3)
F12 C27 C28 120.0(3)
C26 C27 C28 118.9(3)
F13 C28 C29 120.6(3)
F13 C28 C27 120.1(3)
C29 C28 C27 119.3(3)
F14 C29 C28 119.3(3)
F14 C29 C30 120.9(3)
C28 C29 C30 119.8(3)
F15 C30 C29 114.9(2)
F15 C30 C25 121.3(2)
C29 C30 C25 123.8(3)
O2 C31 O1 126.7(3)
O2 C31 P1 120.9(2)
O1 C31 P1 112.39(19)

loop_
_geom_bond_atom_site_label_1
_geom_bond_atom_site_label_2
_geom_bond_distance
P1 N1 1.577(2)
P1 C1 1.805(3)
P1 C4 1.806(3)
P1 C31 1.880(3)
P2 N1 1.575(2)
P2 C7 1.809(3)
P2 C10 1.812(3)
O1 C31 1.319(3)
O1 B1 1.540(3)
O2 C31 1.214(3)
B1 C13 1.639(4)
B1 C19 1.640(4)
B1 C25 1.647(4)
C1 C2 1.535(4)
C1 C3 1.535(4)
C4 C5 1.525(5)
C4 C6 1.535(5)
C7 C9 1.521(5)
C7 C8 1.528(5)
C10 C12 1.531(5)
C10 C11 1.532(4)
C13 C14 1.388(4)
C13 C18 1.393(4)
C14 F1 1.352(3)
C14 C15 1.386(4)
C15 F2 1.353(3)
C15 C16 1.363(5)
C16 F3 1.344(3)
C16 C17 1.374(4)
C17 F4 1.345(3)
C17 C18 1.372(4)
C18 F5 1.352(3)
C19 C20 1.387(4)
C19 C24 1.397(4)
C20 F6 1.355(3)
C20 C21 1.378(4)
C21 F7 1.355(3)
C21 C22 1.365(5)
C22 F8 1.343(3)
C22 C23 1.377(4)
C23 F9 1.347(3)
C23 C24 1.372(4)
C24 F10 1.348(3)
C25 C30 1.382(4)
C25 C26 1.392(4)
C26 F11 1.357(3)
C26 C27 1.374(4)
C27 F12 1.348(3)
C27 C28 1.379(4)
C28 F13 1.347(3)
C28 C29 1.369(4)
C29 F14 1.349(3)
C29 C30 1.377(4)
C30 F15 1.353(3)

loop_
_geom_torsion_atom_site_label_1
_geom_torsion_atom_site_label_2
_geom_torsion_atom_site_label_3
_geom_torsion_atom_site_label_4
_geom_torsion
C7 P2 N1 P1 143.5(3)
C10 P2 N1 P1 -94.8(3)
C1 P1 N1 P2 87.8(3)
C4 P1 N1 P2 -145.5(3)
C31 P1 N1 P2 -30.2(4)
C31 O1 B1 C13 176.1(2)
C31 O1 B1 C19 55.2(3)
C31 O1 B1 C25 -70.2(3)
N1 P1 C1 C2 40.5(3)
C4 P1 C1 C2 -85.5(3)
C31 P1 C1 C2 164.4(2)
N1 P1 C1 C3 168.6(2)
C4 P1 C1 C3 42.6(3)
C31 P1 C1 C3 -67.6(3)
N1 P1 C4 C5 -61.6(3)
C1 P1 C4 C5 65.8(3)
C31 P1 C4 C5 176.3(2)
N1 P1 C4 C6 61.5(3)
C1 P1 C4 C6 -171.0(2)
C31 P1 C4 C6 -60.5(2)
N1 P2 C7 C9 -65.8(3)
C10 P2 C7 C9 170.1(2)
N1 P2 C7 C8 59.1(3)
C10 P2 C7 C8 -65.0(3)
N1 P2 C10 C12 71.8(3)
C7 P2 C10 C12 -166.1(2)
N1 P2 C10 C11 -163.7(3)
C7 P2 C10 C11 -41.6(3)
O1 B1 C13 C14 -130.3(3)
C19 B1 C13 C14 -16.4(4)
C25 B1 C13 C14 111.6(3)
O1 B1 C13 C18 52.6(3)
C19 B1 C13 C18 166.5(2)
C25 B1 C13 C18 -65.5(3)
C18 C13 C14 F1 176.7(2)
B1 C13 C14 F1 -0.5(4)
C18 C13 C14 C15 -2.7(4)
B1 C13 C14 C15 -179.9(3)
F1 C14 C15 F2 1.3(4)
C13 C14 C15 F2 -179.2(3)
F1 C14 C15 C16 -177.3(3)
C13 C14 C15 C16 2.2(5)
F2 C15 C16 F3 -0.5(5)
C14 C15 C16 F3 178.1(3)
F2 C15 C16 C17 -179.6(3)
C14 C15 C16 C17 -1.1(5)
F3 C16 C17 F4 -0.1(5)
C15 C16 C17 F4 179.1(3)
F3 C16 C17 C18 -178.4(3)
C15 C16 C17 C18 0.7(5)
F4 C17 C18 F5 -0.7(4)
C16 C17 C18 F5 177.6(3)
F4 C17 C18 C13 -179.8(3)
C16 C17 C18 C13 -1.5(5)
C14 C13 C18 F5 -176.7(2)
B1 C13 C18 F5 0.8(4)
C14 C13 C18 C17 2.4(4)
B1 C13 C18 C17 179.9(3)
O1 B1 C19 C20 -112.1(3)
C13 B1 C19 C20 134.7(3)
C25 B1 C19 C20 11.3(4)
O1 B1 C19 C24 61.7(3)
C13 B1 C19 C24 -51.5(3)
C25 B1 C19 C24 -174.8(2)
C24 C19 C20 F6 -177.7(2)
B1 C19 C20 F6 -3.6(4)
C24 C19 C20 C21 0.9(4)
B1 C19 C20 C21 175.0(3)
F6 C20 C21 F7 -0.7(4)
C19 C20 C21 F7 -179.4(3)
F6 C20 C21 C22 179.7(3)
C19 C20 C21 C22 1.0(5)
F7 C21 C22 F8 -1.3(5)
C20 C21 C22 F8 178.3(3)
F7 C21 C22 C23 179.0(3)
C20 C21 C22 C23 -1.3(5)
F8 C22 C23 F9 -0.1(5)
C21 C22 C23 F9 179.6(3)
F8 C22 C23 C24 -179.9(3)
C21 C22 C23 C24 -0.2(5)
F9 C23 C24 F10 2.3(4)
C22 C23 C24 F10 -177.9(3)
F9 C23 C24 C19 -177.5(3)
C22 C23 C24 C19 2.3(5)
C20 C19 C24 F10 177.7(2)
B1 C19 C24 F10 3.0(4)
C20 C19 C24 C23 -2.6(4)
B1 C19 C24 C23 -177.2(3)
O1 B1 C25 C30 -2.4(4)
C13 B1 C25 C30 109.9(3)
C19 B1 C25 C30 -122.0(3)
O1 B1 C25 C26 -177.7(2)
C13 B1 C25 C26 -65.3(3)
C19 B1 C25 C26 62.7(3)
C30 C25 C26 F11 -179.2(2)
B1 C25 C26 F11 -3.3(4)
C30 C25 C26 C27 1.0(4)
B1 C25 C26 C27 176.9(3)
F11 C26 C27 F12 0.0(4)
C25 C26 C27 F12 179.7(3)
F11 C26 C27 C28 179.9(3)
C25 C26 C27 C28 -0.3(5)
F12 C27 C28 F13 -0.2(4)
C26 C27 C28 F13 179.9(3)
F12 C27 C28 C29 179.5(3)
C26 C27 C28 C29 -0.4(4)
F13 C28 C29 F14 0.3(4)
C27 C28 C29 F14 -179.3(3)
F13 C28 C29 C30 -179.9(3)
C27 C28 C29 C30 0.5(4)
F14 C29 C30 F15 0.9(4)
C28 C29 C30 F15 -178.9(3)
F14 C29 C30 C25 -180.0(3)
C28 C29 C30 C25 0.3(4)
C26 C25 C30 F15 178.1(2)
B1 C25 C30 F15 2.7(4)
C26 C25 C30 C29 -1.0(4)
B1 C25 C30 C29 -176.5(3)
B1 O1 C31 O2 6.4(4)
B1 O1 C31 P1 -174.80(18)
N1 P1 C31 O2 -146.4(2)
C1 P1 C31 O2 90.1(3)
C4 P1 C31 O2 -26.6(3)
N1 P1 C31 O1 34.7(2)
C1 P1 C31 O1 -88.8(2)
C4 P1 C31 O1 154.5(2)
